data_4077510
loop_
_publ_author_name
'Ara, Irene'
'Falvello, Larry R.'
'Forni\'es, Juan'
'Sicilia, Violeta'
'Villarroya, Pablo'

_publ_section_title
;
 Reactivity of [M(C&#x2227;P)(acac-O,O&#x2018;)] [M = Pt, Pd; C&#x2227;P =
 CH2-C6H4-P(o-tolyl)2-\kC,P; acac = 2,4-pentanedionato] toward HgX2(X =
 Br, I, CH3COO, CF3COO). New Polynuclear Complexes Containing Pt&#x2212;Hg
 Bonds. Molecular Structures of [{Pt(C&#x2227;P)(acac-O,O&#x2018;)-
 HgBr(\m-Br)}2(\m-HgBr2)], an Unprecedented Square-Planar Bromomercurate
 Complex, and
 [{Pt(C&#x2227;P)(\m-O2CCH3)2Hg(\m3-acac2--\kC3,O)Hg(O2CCH3-\kO)}&#x00B7;
 CHCl3]2, the First Complex Containing Asymmetric Dimercurated
 Acetylacetone
;
_journal_issue 16
_journal_name_full Organometallics
_journal_page_first 3091
_journal_paper_doi 10.1021/om000223y
_journal_volume 19
_journal_year 2000
_chemical_formula_sum 'C26 H27 Br3 Hg1.5 O2 P Pt'
_chemical_formula_weight 1138.15
_chemical_name_systematic
;
 ?
;
_space_group_IT_number 15
_symmetry_cell_setting monoclinic
_symmetry_space_group_name_Hall '-I 2ya'
_symmetry_space_group_name_H-M 'I 1 2/a 1'
_atom_sites_solution_hydrogens geom
_atom_sites_solution_primary direct
_atom_sites_solution_secondary difmap
_audit_creation_method SHELXL
_cell_angle_alpha 90.00
_cell_angle_beta 97.23(3)
_cell_angle_gamma 90.00
_cell_formula_units_Z 8
_cell_length_a 21.787(4)
_cell_length_b 8.178(2)
_cell_length_c 32.205(6)
_cell_measurement_temperature 153(2)
_cell_volume 5692(2)
_computing_structure_refinement 'SHELXL-93 (Sheldrick, 1993)'
_computing_structure_solution 'SHELXS-86 (Sheldrick, 1990)'
_diffrn_ambient_temperature 153(2)
_diffrn_radiation_monochromator graphite
_diffrn_radiation_source 'fine-focus sealed tube'
_diffrn_radiation_type MoK\a
_diffrn_radiation_wavelength 0.71073
_diffrn_reflns_av_R_equivalents 0.0814
_diffrn_reflns_av_sigmaI/netI 0.1050
_diffrn_reflns_limit_h_max 25
_diffrn_reflns_limit_h_min -25
_diffrn_reflns_limit_k_max 9
_diffrn_reflns_limit_k_min 0
_diffrn_reflns_limit_l_max 38
_diffrn_reflns_limit_l_min -38
_diffrn_reflns_number 10072
_diffrn_reflns_theta_max 25.05
_diffrn_reflns_theta_min 2.14
_exptl_absorpt_coefficient_mu 17.271
_exptl_crystal_density_diffrn 2.656
_exptl_crystal_F_000 4136
_exptl_crystal_size_max 0.25
_exptl_crystal_size_mid 0.15
_exptl_crystal_size_min 0.15
_refine_diff_density_max 2.014
_refine_diff_density_min -2.126
_refine_diff_density_rms 0.272
_refine_ls_extinction_method none
_refine_ls_goodness_of_fit_all 1.021
_refine_ls_goodness_of_fit_obs 1.118
_refine_ls_matrix_type full
_refine_ls_number_parameters 313
_refine_ls_number_reflns 4331
_refine_ls_number_restraints 18
_refine_ls_restrained_S_all 1.057
_refine_ls_restrained_S_obs 1.116
_refine_ls_R_factor_all 0.1058
_refine_ls_R_factor_obs 0.0494
_refine_ls_shift/esd_max 0.001
_refine_ls_shift/esd_mean 0.000
_refine_ls_structure_factor_coef Fsqd
_refine_ls_weighting_details 'w=1/[\s^2^(Fo^2^)+(0.0628P)^2^+0.0000P] where P=(Fo^2^+2Fc^2^)/3'
_refine_ls_weighting_scheme calc
_refine_ls_wR_factor_all 0.1388
_refine_ls_wR_factor_obs 0.1157
_reflns_number_observed 3228
_reflns_number_total 5029
_reflns_observed_criterion >2sigma(I)
_cod_data_source_file om000223y.cif
_cod_data_source_block 3
_cod_depositor_comments
;
The following automatic conversions were performed:

'_refine_ls_weighting_scheme' value 'calc
w=1/[\s^2^(Fo^2^)+(0.0628P)^2^+0.0000P] where P=(Fo^2^+2Fc^2^)/3' was
changed to 'calc'. New tag '_refine_ls_weighting_details' was
created. The value of the new tag was set to
'w=1/[\s^2^(Fo^2^)+(0.0628P)^2^+0.0000P] where P=(Fo^2^+2Fc^2^)/3'.

Automatic conversion script
Id: cif_fix_values 3143 2015-03-26 13:38:13Z robertas 
;
_cod_original_cell_volume 5692.4(20)
_cod_original_sg_symbol_H-M I2/a
_cod_original_formula_sum 'C26 H27 Br3 Hg1.50 O2 P Pt'
_cod_database_code 4077510

loop_
_symmetry_equiv_pos_as_xyz
'x, y, z'
'-x+1/2, y, -z'
'x+1/2, y+1/2, z+1/2'
'-x+1, y+1/2, -z+1/2'
'-x, -y, -z'
'x-1/2, -y, z'
'-x+1/2, -y+1/2, -z+1/2'
'x, -y+1/2, z+1/2'

loop_
_atom_site_aniso_label
_atom_site_aniso_U_11
_atom_site_aniso_U_22
_atom_site_aniso_U_33
_atom_site_aniso_U_23
_atom_site_aniso_U_13
_atom_site_aniso_U_12
Hg1 0.0361(4) 0.0498(5) 0.0256(3) 0.0007(3) 0.0036(2) -0.0008(4)
Hg2 0.0382(6) 0.1012(11) 0.0484(6) -0.0306(6) -0.0051(5) 0.0132(7)
Pt1 0.0190(3) 0.0325(4) 0.0172(2) 0.0006(2) 0.0045(2) 0.0036(3)
Br1 0.0306(9) 0.077(2) 0.0304(8) -0.0055(8) 0.0054(6) -0.0038(10)
Br2 0.0317(9) 0.0696(14) 0.0263(7) 0.0023(8) 0.0000(6) 0.0094(9)
Br3 0.0537(12) 0.0511(12) 0.0421(9) -0.0097(9) 0.0114(8) -0.0141(11)
P1 0.013(2) 0.031(2) 0.016(2) -0.002(2) 0.0023(13) -0.001(2)
O1 0.024(6) 0.046(8) 0.026(5) -0.005(5) 0.011(4) 0.022(6)
O2 0.029(6) 0.023(6) 0.032(5) -0.014(5) 0.010(4) -0.005(5)
C1 0.023(8) 0.042(11) 0.022(7) -0.010(7) 0.009(6) -0.005(8)
C2 0.032(9) 0.042(11) 0.026(7) -0.016(7) 0.009(6) -0.009(9)
C3 0.030(10) 0.070(15) 0.043(9) -0.025(10) 0.017(7) -0.015(11)
C4 0.053(13) 0.064(16) 0.059(11) -0.023(11) 0.044(10) -0.033(12)
C5 0.072(15) 0.045(13) 0.039(9) 0.001(8) 0.022(9) -0.023(12)
C6 0.040(10) 0.025(10) 0.034(8) 0.000(7) 0.013(7) -0.010(8)
C7 0.040(10) 0.034(11) 0.033(8) 0.006(7) -0.001(7) -0.011(9)
C8 0.014(6) 0.029(7) 0.016(5) -0.002(5) 0.005(4) 0.015(6)
C9 0.021(8) 0.035(10) 0.022(7) -0.001(7) 0.011(6) 0.005(7)
C10 0.052(11) 0.029(10) 0.019(7) 0.003(6) -0.003(7) 0.006(9)
C11 0.062(14) 0.067(16) 0.033(9) 0.018(10) 0.009(8) 0.015(12)
C12 0.010(8) 0.081(15) 0.025(7) -0.005(8) 0.003(6) 0.005(9)
C13 0.009(7) 0.043(11) 0.035(8) -0.001(7) -0.006(6) 0.007(7)
C14 0.025(9) 0.060(13) 0.026(8) -0.005(8) 0.001(6) -0.012(9)
C15 0.012(3) 0.014(3) 0.014(3) 0.001(2) 0.001(2) -0.001(2)
C16 0.021(8) 0.024(9) 0.017(6) 0.006(6) 0.004(5) -0.006(7)
C17 0.027(9) 0.057(13) 0.026(7) -0.020(7) 0.003(6) -0.014(9)
C18 0.025(8) 0.039(10) 0.018(6) 0.000(6) -0.003(6) -0.010(8)
C19 0.008(7) 0.052(11) 0.019(6) 0.006(7) -0.008(5) -0.005(7)
C20 0.018(5) 0.024(5) 0.020(4) 0.005(4) 0.008(4) 0.000(4)
C21 0.023(8) 0.025(9) 0.026(7) 0.013(6) 0.004(6) 0.003(7)
C22 0.040(11) 0.049(13) 0.035(9) 0.012(8) 0.012(7) -0.002(9)
C23 0.054(12) 0.055(13) 0.016(7) -0.007(7) 0.000(7) 0.028(11)
C24 0.043(10) 0.036(10) 0.019(7) 0.010(7) 0.004(6) -0.024(9)
C25 0.039(10) 0.077(15) 0.032(8) 0.009(9) 0.015(7) 0.019(11)
C26 0.055(12) 0.057(14) 0.028(8) 0.002(8) 0.008(7) -0.001(10)

loop_
_atom_site_label
_atom_site_type_symbol
_atom_site_fract_x
_atom_site_fract_y
_atom_site_fract_z
_atom_site_U_iso_or_equiv
_atom_site_thermal_displace_type
_atom_site_occupancy
_atom_site_calc_flag
_atom_site_refinement_flags
Hg1 Hg 0.05911(3) 0.29326(9) 0.40001(2) 0.0372(2) Uani 1 d .
Hg2 Hg 0.0000 0.5000 0.5000 0.0635(4) Uani 1 d S
Pt1 Pt 0.08388(3) 0.59833(8) 0.365740(15) 0.0227(2) Uani 1 d .
Br1 Br -0.06084(8) 0.3721(3) 0.43840(5) 0.0457(5) Uani 1 d .
Br2 Br 0.11116(8) 0.3332(3) 0.47270(4) 0.0428(5) Uani 1 d .
Br3 Br 0.01654(9) 0.0980(3) 0.34587(5) 0.0485(5) Uani 1 d .
P1 P 0.1683(2) 0.4910(5) 0.34444(10) 0.0203(8) Uani 1 d .
O1 O -0.0020(5) 0.6795(14) 0.3777(3) 0.031(3) Uani 1 d .
O2 O 0.1237(5) 0.7157(13) 0.4202(3) 0.028(2) Uani 1 d .
C1 C 0.2298(7) 0.6279(21) 0.3312(4) 0.028(4) Uani 1 d .
C2 C 0.2916(7) 0.5805(22) 0.3411(4) 0.033(4) Uani 1 d .
H2 H 0.3015(7) 0.4818(22) 0.3560(4) 0.039 Uiso 1 calc R
C3 C 0.3387(8) 0.6780(27) 0.3290(5) 0.047(5) Uani 1 d .
H3 H 0.3806(8) 0.6451(27) 0.3350(5) 0.056 Uiso 1 calc R
C4 C 0.3238(10) 0.8222(28) 0.3082(6) 0.056(6) Uani 1 d .
H4 H 0.3559(10) 0.8931(28) 0.3019(6) 0.067 Uiso 1 calc R
C5 C 0.2634(10) 0.8646(24) 0.2966(5) 0.051(5) Uani 1 d .
H5 H 0.2543(10) 0.9606(24) 0.2804(5) 0.061 Uiso 1 calc R
C6 C 0.2153(8) 0.7716(20) 0.3078(5) 0.032(4) Uani 1 d .
C7 C 0.1478(8) 0.8250(21) 0.2934(4) 0.036(4) Uani 1 d .
H7A H 0.1192(8) 0.7469(21) 0.3038(4) 0.054 Uiso 1 calc R
H7B H 0.1407(8) 0.8280(21) 0.2628(4) 0.054 Uiso 1 calc R
H7C H 0.1408(8) 0.9341(21) 0.3045(4) 0.054 Uiso 1 calc R
C8 C 0.2060(6) 0.3343(18) 0.3782(4) 0.020(3) Uani 1 d U
C9 C 0.1932(7) 0.1711(19) 0.3662(4) 0.026(4) Uani 1 d .
H9 H 0.1671(7) 0.1492(19) 0.3409(4) 0.031 Uiso 1 calc R
C10 C 0.2186(8) 0.0380(21) 0.3913(4) 0.034(4) Uani 1 d .
H10 H 0.2114(8) -0.0722(21) 0.3828(4) 0.041 Uiso 1 calc R
C11 C 0.2544(9) 0.0769(27) 0.4288(5) 0.054(6) Uani 1 d .
H11 H 0.2718(9) -0.0089(27) 0.4464(5) 0.064 Uiso 1 calc R
C12 C 0.2650(7) 0.2327(26) 0.4408(4) 0.038(5) Uani 1 d .
H12 H 0.2898(7) 0.2522(26) 0.4668(4) 0.046 Uiso 1 calc R
C13 C 0.2420(6) 0.3655(21) 0.4178(4) 0.030(4) Uani 1 d .
C14 C 0.2529(7) 0.5363(21) 0.4341(4) 0.037(4) Uani 1 d .
H14A H 0.2331(7) 0.6145(21) 0.4135(4) 0.056 Uiso 1 calc R
H14B H 0.2974(7) 0.5578(21) 0.4390(4) 0.056 Uiso 1 calc R
H14C H 0.2351(7) 0.5482(21) 0.4604(4) 0.056 Uiso 1 calc R
C15 C 0.1400(6) 0.3935(17) 0.2951(3) 0.014(3) Uani 1 d U
C16 C 0.1772(6) 0.3147(18) 0.2691(4) 0.020(3) Uani 1 d .
H16 H 0.2203(6) 0.3021(18) 0.2777(4) 0.024 Uiso 1 calc R
C17 C 0.1513(7) 0.2557(22) 0.2313(4) 0.037(4) Uani 1 d .
H17 H 0.1757(7) 0.1982(22) 0.2137(4) 0.044 Uiso 1 calc R
C18 C 0.0868(7) 0.2817(20) 0.2185(4) 0.028(4) Uani 1 d .
H18 H 0.0686(7) 0.2426(20) 0.1920(4) 0.033 Uiso 1 calc R
C19 C 0.0503(6) 0.3627(20) 0.2441(4) 0.027(4) Uani 1 d .
H19 H 0.0076(6) 0.3797(20) 0.2350(4) 0.032 Uiso 1 calc R
C20 C 0.0764(6) 0.4198(18) 0.2835(4) 0.020(3) Uani 1 d U
C21 C 0.0394(7) 0.5086(19) 0.3108(4) 0.024(3) Uani 1 d .
H21A H 0.0060(7) 0.4351(19) 0.3176(4) 0.029 Uiso 1 calc R
H21B H 0.0194(7) 0.6016(19) 0.2947(4) 0.029 Uiso 1 calc R
C22 C -0.0105(8) 0.7625(23) 0.4097(5) 0.041(5) Uani 1 d .
C23 C 0.0331(8) 0.8071(23) 0.4443(4) 0.042(5) Uani 1 d .
H23 H 0.0179(8) 0.8542(23) 0.4680(4) 0.051 Uiso 1 calc R
C24 C 0.0989(8) 0.7853(21) 0.4460(4) 0.033(4) Uani 1 d .
C25 C -0.0786(8) 0.8152(26) 0.4100(5) 0.048(5) Uani 1 d .
H25A H -0.1034(8) 0.7767(26) 0.3844(5) 0.073 Uiso 1 calc R
H25B H -0.0809(8) 0.9347(26) 0.4114(5) 0.073 Uiso 1 calc R
H25C H -0.0946(8) 0.7676(26) 0.4344(5) 0.073 Uiso 1 calc R
C26 C 0.1375(8) 0.8569(23) 0.4840(4) 0.046(5) Uani 1 d .
H26A H 0.1814(8) 0.8360(23) 0.4822(4) 0.069 Uiso 1 calc R
H26B H 0.1257(8) 0.8060(23) 0.5093(4) 0.069 Uiso 1 calc R
H26C H 0.1304(8) 0.9751(23) 0.4849(4) 0.069 Uiso 1 calc R

loop_
_atom_type_symbol
_atom_type_description
_atom_type_scat_dispersion_real
_atom_type_scat_dispersion_imag
_atom_type_scat_source
C C 0.0033 0.0016 'International Tables Vol C Tables 4.2.6.8 and 6.1.1.4'
H H 0.0000 0.0000 'International Tables Vol C Tables 4.2.6.8 and 6.1.1.4'
O O 0.0106 0.0060 'International Tables Vol C Tables 4.2.6.8 and 6.1.1.4'
P P 0.1023 0.0942 'International Tables Vol C Tables 4.2.6.8 and 6.1.1.4'
Br Br -0.2901 2.4595 'International Tables Vol C Tables 4.2.6.8 and 6.1.1.4'
Pt Pt -1.7033 8.3905 'International Tables Vol C Tables 4.2.6.8 and 6.1.1.4'
Hg Hg -2.3894 9.2266 'International Tables Vol C Tables 4.2.6.8 and 6.1.1.4'

loop_
_geom_angle_atom_site_label_1
_geom_angle_atom_site_label_2
_geom_angle_atom_site_label_3
_geom_angle
_geom_angle_site_symmetry_1
_geom_angle_site_symmetry_3
Br3 Hg1 Br2 146.96(7) . .
Br3 Hg1 Pt1 111.87(5) . .
Br2 Hg1 Pt1 99.53(5) . .
Br3 Hg1 Br1 99.00(6) . .
Br2 Hg1 Br1 84.52(5) . .
Pt1 Hg1 Br1 100.69(5) . .
Br1 Hg2 Br1 180.0 5_566 .
Br1 Hg2 Br2 86.77(5) 5_566 5_566
Br1 Hg2 Br2 93.23(6) . 5_566
Br1 Hg2 Br2 93.23(6) 5_566 .
Br1 Hg2 Br2 86.77(5) . .
Br2 Hg2 Br2 180.0 5_566 .
C21 Pt1 O1 86.3(5) . .
C21 Pt1 O2 173.2(5) . .
O1 Pt1 O2 89.1(4) . .
C21 Pt1 P1 84.9(4) . .
O1 Pt1 P1 171.1(3) . .
O2 Pt1 P1 99.7(3) . .
C21 Pt1 Hg1 85.9(4) . .
O1 Pt1 Hg1 89.3(3) . .
O2 Pt1 Hg1 99.1(3) . .
P1 Pt1 Hg1 88.74(11) . .
Hg2 Br1 Hg1 90.82(5) . .
Hg1 Br2 Hg2 92.65(6) . .
C8 P1 C15 107.0(6) . .
C8 P1 C1 106.3(7) . .
C15 P1 C1 104.0(6) . .
C8 P1 Pt1 115.2(4) . .
C15 P1 Pt1 104.0(4) . .
C1 P1 Pt1 119.1(5) . .
C22 O1 Pt1 123.6(10) . .
C24 O2 Pt1 128.9(10) . .
C2 C1 C6 119.7(15) . .
C2 C1 P1 119.2(13) . .
C6 C1 P1 120.8(12) . .
C3 C2 C1 120.0(17) . .
C4 C3 C2 119.4(17) . .
C5 C4 C3 120.7(18) . .
C4 C5 C6 121.7(19) . .
C5 C6 C1 118.3(17) . .
C5 C6 C7 119.4(16) . .
C1 C6 C7 122.4(14) . .
C9 C8 C13 118.7(13) . .
C9 C8 P1 116.6(10) . .
C13 C8 P1 124.3(12) . .
C8 C9 C10 121.2(13) . .
C11 C10 C9 117.0(16) . .
C12 C11 C10 121.6(17) . .
C11 C12 C13 123.8(15) . .
C12 C13 C8 117.5(15) . .
C12 C13 C14 121.0(13) . .
C8 C13 C14 121.5(13) . .
C16 C15 C20 122.7(11) . .
C16 C15 P1 124.8(9) . .
C20 C15 P1 112.3(10) . .
C17 C16 C15 119.5(13) . .
C16 C17 C18 119.1(14) . .
C19 C18 C17 121.2(12) . .
C18 C19 C20 120.0(12) . .
C19 C20 C15 117.5(12) . .
C19 C20 C21 121.2(12) . .
C15 C20 C21 121.2(12) . .
C20 C21 Pt1 117.6(10) . .
O1 C22 C23 128.6(16) . .
O1 C22 C25 113.2(14) . .
C23 C22 C25 118.1(15) . .
C22 C23 C24 124.2(14) . .
O2 C24 C23 124.8(14) . .
O2 C24 C26 119.7(15) . .
C23 C24 C26 115.5(14) . .

loop_
_geom_bond_atom_site_label_1
_geom_bond_atom_site_label_2
_geom_bond_distance
_geom_bond_site_symmetry_2
Hg1 Br3 2.458(2) .
Hg1 Br2 2.491(2) .
Hg1 Pt1 2.8078(11) .
Hg1 Br1 3.096(2) .
Hg2 Br1 2.475(2) 5_566
Hg2 Br1 2.475(2) .
Hg2 Br2 3.006(2) 5_566
Hg2 Br2 3.006(2) .
Pt1 C21 2.044(13) .
Pt1 O1 2.066(9) .
Pt1 O2 2.090(9) .
Pt1 P1 2.222(4) .
P1 C8 1.810(14) .
P1 C15 1.815(12) .
P1 C1 1.84(2) .
O1 C22 1.27(2) .
O2 C24 1.19(2) .
C1 C2 1.40(2) .
C1 C6 1.41(2) .
C2 C3 1.39(2) .
C3 C4 1.37(3) .
C4 C5 1.37(3) .
C5 C6 1.38(2) .
C6 C7 1.55(2) .
C8 C9 1.41(2) .
C8 C13 1.43(2) .
C9 C10 1.43(2) .
C10 C11 1.39(2) .
C11 C12 1.34(3) .
C12 C13 1.37(2) .
C13 C14 1.50(2) .
C15 C16 1.39(2) .
C15 C20 1.41(2) .
C16 C17 1.36(2) .
C17 C18 1.43(2) .
C18 C19 1.38(2) .
C19 C20 1.40(2) .
C20 C21 1.46(2) .
C22 C23 1.42(2) .
C22 C25 1.55(2) .
C23 C24 1.44(2) .
C24 C26 1.51(2) .
